data_4321079
loop_
_publ_author_name
'Bas de Bruin'
'Eckhard Bill'
'Eberhard Bothe'
'Thomas Weyherm\"uller'
'Karl Wieghardt'

_publ_section_title
;
 Molecular and Electronic Structures of Bis(pyridine-2,6-diimine)metal
 Complexes [ML2](PF6)n (n = 0, 1, 2, 3; M = Mn, Fe, Co, Ni, Cu, Zn)
;
_journal_name_full 'Inorganic Chemistry'
_journal_page_first 2936
_journal_page_last 2947
_journal_paper_doi 10.1021/ic000113j
_journal_volume 39
_journal_year 2000
_chemical_formula_structural '[C46 H46 N6 O4 Zn]2+, 2 (P F6)-'
_chemical_formula_sum 'C46 H46 F12 N6 O4 P2 Zn'
_chemical_formula_weight 1102.20
_chemical_name_systematic
; 
 ? 
;
_space_group_IT_number 14
_symmetry_cell_setting monoclinic
_symmetry_space_group_name_Hall '-P 2ybc'
_symmetry_space_group_name_H-M 'P 1 21/c 1'
_atom_sites_solution_hydrogens geom
_atom_sites_solution_primary direct
_atom_sites_solution_secondary difmap
_audit_creation_method SHELXL
_cell_angle_alpha 90.00
_cell_angle_beta 111.38(2)
_cell_angle_gamma 90.00
_cell_formula_units_Z 4
_cell_length_a 17.807(2)
_cell_length_b 16.825(2)
_cell_length_c 17.037(2)
_cell_measurement_reflns_used 18678
_cell_measurement_temperature 100(2)
_cell_volume 4753.1(12)
_computing_structure_refinement 'SHELXL-93 (Sheldrick, 1993)'
_computing_structure_solution 'SHELXS-86 (Sheldrick, 1990)'
_diffrn_ambient_temperature 100(2)
_diffrn_measurement_device 'Nonius KappaCCD'
_diffrn_measurement_method '679 frames at 1 deg. in \w a 48 sec.'
_diffrn_radiation_monochromator graphite
_diffrn_radiation_source 'fine-focus sealed tube'
_diffrn_radiation_type MoK\a
_diffrn_radiation_wavelength 0.71073
_diffrn_reflns_av_R_equivalents 0.0344
_diffrn_reflns_av_sigmaI/netI 0.0543
_diffrn_reflns_limit_h_max 27
_diffrn_reflns_limit_h_min -27
_diffrn_reflns_limit_k_max 25
_diffrn_reflns_limit_k_min -25
_diffrn_reflns_limit_l_max 26
_diffrn_reflns_limit_l_min -26
_diffrn_reflns_number 33840
_diffrn_reflns_theta_max 32.50
_diffrn_reflns_theta_min 2.74
_exptl_absorpt_coefficient_mu 0.682
_exptl_absorpt_correction_type 'Not measured'
_exptl_crystal_colour yellow
_exptl_crystal_density_diffrn 1.540
_exptl_crystal_description 'transparent block'
_exptl_crystal_F_000 2256
_exptl_crystal_size_max 0.20
_exptl_crystal_size_mid 0.20
_exptl_crystal_size_min 0.19
_refine_diff_density_max 0.556
_refine_diff_density_min -0.374
_refine_diff_density_rms 0.062
_refine_ls_extinction_method none
_refine_ls_goodness_of_fit_all 1.035
_refine_ls_goodness_of_fit_obs 1.176
_refine_ls_matrix_type full
_refine_ls_number_parameters 648
_refine_ls_number_reflns 17161
_refine_ls_number_restraints 0
_refine_ls_restrained_S_all 1.036
_refine_ls_restrained_S_obs 1.176
_refine_ls_R_factor_all 0.0631
_refine_ls_R_factor_obs 0.0349
_refine_ls_shift/esd_max -0.003
_refine_ls_shift/esd_mean 0.000
_refine_ls_structure_factor_coef Fsqd
_refine_ls_weighting_details 'w=1/[\s^2^(Fo^2^)+(0.0416P)^2^+0.0000P] where P=(Fo^2^+2Fc^2^)/3'
_refine_ls_weighting_scheme calc
_refine_ls_wR_factor_all 0.0859
_refine_ls_wR_factor_obs 0.0808
_reflns_number_observed 11960
_reflns_number_total 17173
_reflns_observed_criterion >2sigma(I)
_cod_data_source_file ic000113j_8.cif
_cod_data_source_block '[Zn(II)L(0)2]2+'
_cod_depositor_comments
;
The following automatic conversions were performed:

'_symmetry_cell_setting' value 'Monoclinic' changed to 'monoclinic'
according to the built-in table from CIF Core dictionary named
'cif_core.dic' version 2.4.1 from 2010-06-29.

Automatic conversion script
Id: cif_fix_values 1646 2011-03-28 12:23:43Z adriana 

The following automatic conversions were performed:

'_refine_ls_weighting_scheme' value 'calc
w=1/[\s^2^(Fo^2^)+(0.0416P)^2^+0.0000P] where P=(Fo^2^+2Fc^2^)/3' was
changed to 'calc'. New tag '_refine_ls_weighting_details' was
created. The value of the new tag was set to
'w=1/[\s^2^(Fo^2^)+(0.0416P)^2^+0.0000P] where P=(Fo^2^+2Fc^2^)/3'.

Automatic conversion script
Id: cif_fix_values 3143 2015-03-26 13:38:13Z robertas 
;
_cod_original_cell_volume 4753.1(10)
_cod_database_code 4321079

loop_
_symmetry_equiv_pos_as_xyz
'x, y, z'
'-x, y+1/2, -z+1/2'
'-x, -y, -z'
'x, -y-1/2, z-1/2'

loop_
_atom_site_aniso_label
_atom_site_aniso_U_11
_atom_site_aniso_U_22
_atom_site_aniso_U_33
_atom_site_aniso_U_23
_atom_site_aniso_U_13
_atom_site_aniso_U_12
Zn1 0.01776(7) 0.01347(7) 0.01187(7) -0.00149(5) 0.00409(5) -0.00040(6)
O1 0.0229(5) 0.0140(4) 0.0380(6) 0.0010(4) 0.0118(4) -0.0017(4)
O2 0.0298(5) 0.0268(5) 0.0129(4) -0.0026(4) 0.0055(4) 0.0016(4)
O3 0.0243(5) 0.0360(6) 0.0174(5) 0.0044(4) -0.0006(4) -0.0109(4)
O4 0.0304(5) 0.0222(5) 0.0242(5) 0.0001(4) 0.0107(4) 0.0095(4)
N1 0.0193(5) 0.0145(5) 0.0146(5) 0.0000(4) 0.0061(4) 0.0001(4)
N2 0.0157(5) 0.0145(5) 0.0146(5) -0.0012(4) 0.0046(4) 0.0002(4)
N3 0.0176(5) 0.0175(5) 0.0137(5) -0.0005(4) 0.0063(4) -0.0003(4)
N4 0.0167(5) 0.0172(5) 0.0150(5) 0.0006(4) 0.0049(4) -0.0008(4)
N5 0.0191(5) 0.0162(5) 0.0143(5) -0.0013(4) 0.0068(4) -0.0017(4)
N6 0.0170(5) 0.0166(5) 0.0135(5) -0.0001(4) 0.0065(4) -0.0006(4)
C1 0.0295(8) 0.0140(6) 0.0380(8) 0.0002(6) 0.0134(7) 0.0001(6)
C2 0.0196(6) 0.0162(6) 0.0190(6) 0.0011(5) 0.0037(5) -0.0009(5)
C3 0.0171(6) 0.0208(6) 0.0270(7) 0.0009(5) 0.0089(5) 0.0006(5)
C4 0.0222(7) 0.0163(6) 0.0213(6) -0.0005(5) 0.0076(5) 0.0025(5)
C5 0.0193(6) 0.0156(6) 0.0116(5) 0.0009(4) 0.0032(5) -0.0009(5)
C6 0.0194(6) 0.0194(6) 0.0202(6) 0.0003(5) 0.0095(5) -0.0004(5)
C7 0.0221(7) 0.0141(6) 0.0225(6) -0.0004(5) 0.0085(5) 0.0016(5)
C8 0.0149(6) 0.0175(6) 0.0132(5) 0.0009(5) 0.0045(5) 0.0023(5)
C9 0.0220(7) 0.0196(6) 0.0140(6) 0.0015(5) 0.0050(5) -0.0003(5)
C10 0.0146(6) 0.0172(6) 0.0132(5) -0.0003(5) 0.0041(5) 0.0006(5)
C11 0.0185(6) 0.0206(6) 0.0152(6) -0.0032(5) 0.0057(5) -0.0009(5)
C12 0.0230(7) 0.0193(6) 0.0195(6) -0.0066(5) 0.0075(5) -0.0039(5)
C13 0.0205(6) 0.0146(6) 0.0224(6) -0.0027(5) 0.0092(5) -0.0014(5)
C14 0.0150(6) 0.0156(6) 0.0154(6) -0.0006(5) 0.0058(5) -0.0002(5)
C15 0.0147(6) 0.0170(6) 0.0168(6) 0.0017(5) 0.0061(5) 0.0000(5)
C16 0.0255(7) 0.0162(6) 0.0198(6) 0.0022(5) 0.0081(5) 0.0016(5)
C17 0.0204(6) 0.0167(6) 0.0129(6) 0.0008(5) 0.0066(5) -0.0015(5)
C18 0.0211(6) 0.0205(6) 0.0176(6) 0.0018(5) 0.0086(5) 0.0010(5)
C19 0.0215(7) 0.0214(6) 0.0167(6) 0.0026(5) 0.0061(5) 0.0013(5)
C20 0.0248(7) 0.0194(6) 0.0136(6) -0.0005(5) 0.0075(5) -0.0031(5)
C21 0.0234(7) 0.0169(6) 0.0183(6) -0.0009(5) 0.0096(5) 0.0005(5)
C22 0.0191(6) 0.0171(6) 0.0165(6) 0.0024(5) 0.0058(5) 0.0005(5)
C23 0.0359(8) 0.0390(9) 0.0132(6) 0.0002(6) 0.0019(6) 0.0056(7)
C31 0.0286(8) 0.0456(9) 0.0192(7) 0.0053(7) -0.0026(6) -0.0068(7)
C32 0.0169(6) 0.0271(7) 0.0169(6) 0.0019(5) 0.0035(5) -0.0024(5)
C33 0.0236(7) 0.0215(7) 0.0208(6) 0.0036(5) 0.0045(5) -0.0060(5)
C34 0.0206(6) 0.0208(6) 0.0181(6) 0.0049(5) 0.0036(5) -0.0009(5)
C35 0.0168(6) 0.0185(6) 0.0165(6) -0.0001(5) 0.0048(5) 0.0006(5)
C36 0.0223(7) 0.0191(6) 0.0211(6) 0.0039(5) 0.0061(5) -0.0011(5)
C37 0.0212(7) 0.0253(7) 0.0171(6) 0.0067(5) 0.0022(5) -0.0006(6)
C38 0.0202(6) 0.0189(6) 0.0196(6) -0.0003(5) 0.0081(5) 0.0006(5)
C39 0.0227(7) 0.0298(8) 0.0431(9) -0.0124(7) 0.0054(7) 0.0049(6)
C40 0.0208(6) 0.0171(6) 0.0181(6) -0.0008(5) 0.0083(5) -0.0001(5)
C41 0.0257(7) 0.0205(7) 0.0256(7) -0.0062(5) 0.0098(6) 0.0018(6)
C42 0.0324(8) 0.0212(7) 0.0237(7) -0.0096(6) 0.0112(6) -0.0044(6)
C43 0.0226(7) 0.0236(7) 0.0186(6) -0.0061(5) 0.0046(5) -0.0038(6)
C44 0.0194(6) 0.0182(6) 0.0134(6) -0.0012(5) 0.0059(5) -0.0025(5)
C45 0.0180(6) 0.0175(6) 0.0149(6) -0.0007(5) 0.0062(5) -0.0028(5)
C46 0.0186(7) 0.0282(7) 0.0279(7) -0.0096(6) 0.0018(6) -0.0013(6)
C47 0.0156(6) 0.0166(6) 0.0171(6) -0.0022(5) 0.0059(5) -0.0021(5)
C48 0.0189(6) 0.0228(6) 0.0159(6) 0.0007(5) 0.0066(5) -0.0004(5)
C49 0.0208(6) 0.0198(6) 0.0214(6) 0.0039(5) 0.0065(5) 0.0020(5)
C50 0.0214(6) 0.0157(6) 0.0232(7) -0.0009(5) 0.0092(5) 0.0009(5)
C51 0.0244(7) 0.0183(6) 0.0173(6) -0.0028(5) 0.0088(5) -0.0011(5)
C52 0.0185(6) 0.0174(6) 0.0158(6) 0.0010(5) 0.0046(5) 0.0000(5)
C53 0.0309(8) 0.0255(7) 0.0328(8) 0.0002(6) 0.0103(7) 0.0109(6)
P1 0.0219(2) 0.0192(2) 0.0163(2) 0.00005(13) 0.00761(13) 0.00029(13)
F11 0.0270(4) 0.0325(5) 0.0260(4) -0.0071(4) 0.0102(4) -0.0095(4)
F12 0.0355(5) 0.0211(4) 0.0269(4) -0.0023(3) 0.0081(4) -0.0070(4)
F13 0.0333(5) 0.0324(5) 0.0228(4) -0.0020(3) 0.0161(4) -0.0027(4)
F14 0.0261(4) 0.0225(4) 0.0269(4) 0.0067(3) 0.0076(3) 0.0033(3)
F15 0.0416(5) 0.0315(5) 0.0273(4) -0.0044(4) 0.0217(4) 0.0009(4)
F16 0.0308(5) 0.0355(5) 0.0346(5) 0.0116(4) 0.0083(4) 0.0124(4)
P2 0.0199(2) 0.0260(2) 0.0153(2) 0.00158(14) 0.00657(13) -0.00256(14)
F21 0.0235(4) 0.0400(5) 0.0235(4) -0.0016(4) 0.0034(3) -0.0083(4)
F22 0.0255(4) 0.0580(6) 0.0175(4) -0.0086(4) 0.0057(3) -0.0105(4)
F23 0.0295(5) 0.0379(5) 0.0245(4) -0.0097(4) 0.0158(4) -0.0108(4)
F24 0.0485(6) 0.0251(4) 0.0336(5) 0.0031(4) 0.0161(4) 0.0001(4)
F25 0.0296(5) 0.0570(6) 0.0270(5) 0.0014(4) 0.0174(4) -0.0006(4)
F26 0.0351(5) 0.0335(5) 0.0447(6) 0.0176(4) 0.0126(4) 0.0043(4)

loop_
_atom_site_label
_atom_site_type_symbol
_atom_site_fract_x
_atom_site_fract_y
_atom_site_fract_z
_atom_site_U_iso_or_equiv
_atom_site_thermal_displace_type
_atom_site_occupancy
_atom_site_calc_flag
_atom_site_refinement_flags
_atom_site_disorder_group
Zn1 Zn 0.222378(9) 0.958653(8) 0.408995(9) 0.01473(4) Uani 1 d . .
O1 O 0.36407(6) 1.30767(5) 0.29332(6) 0.0247(2) Uani 1 d . .
O2 O 0.28129(6) 0.94165(6) 0.81795(6) 0.0238(2) Uani 1 d . .
O3 O -0.15705(6) 0.88475(6) 0.12919(6) 0.0282(2) Uani 1 d . .
O4 O 0.52144(6) 0.69915(6) 0.40322(6) 0.0254(2) Uani 1 d . .
N1 N 0.22306(6) 1.01122(6) 0.29104(6) 0.0162(2) Uani 1 d . .
N2 N 0.19322(6) 0.86665(6) 0.32555(6) 0.0152(2) Uani 1 d . .
N3 N 0.20820(6) 0.85560(6) 0.48236(6) 0.0161(2) Uani 1 d . .
N4 N 0.10623(6) 1.01680(6) 0.38562(6) 0.0166(2) Uani 1 d . .
N5 N 0.24949(6) 1.05289(6) 0.49053(6) 0.0163(2) Uani 1 d . .
N6 N 0.35248(6) 0.94679(6) 0.48109(6) 0.0154(2) Uani 1 d . .
C1 C 0.32341(9) 1.37993(8) 0.29770(10) 0.0268(3) Uani 1 d . .
H1A H 0.3573(3) 1.42536(8) 0.2963(6) 0.040 Uiso 1 calc R .
H1B H 0.3128(5) 1.3810(3) 0.3502(3) 0.040 Uiso 1 calc R .
H1C H 0.2723(3) 1.3829(3) 0.2495(3) 0.040 Uiso 1 calc R .
C2 C 0.32421(8) 1.23773(7) 0.29139(8) 0.0192(3) Uani 1 d . .
C3 C 0.36159(8) 1.16977(8) 0.27547(9) 0.0214(3) Uani 1 d . .
H3 H 0.41084(8) 1.17452(8) 0.26615(9) 0.026 Uiso 1 calc R .
C4 C 0.32748(8) 1.09623(8) 0.27324(8) 0.0200(3) Uani 1 d . .
H4 H 0.35329(8) 1.05027(8) 0.26264(8) 0.024 Uiso 1 calc R .
C5 C 0.25496(8) 1.08885(7) 0.28651(7) 0.0162(2) Uani 1 d . .
C6 C 0.21772(8) 1.15633(7) 0.30173(8) 0.0190(3) Uani 1 d . .
H6 H 0.16827(8) 1.15147(7) 0.31063(8) 0.023 Uiso 1 calc R .
C7 C 0.25183(8) 1.23099(7) 0.30412(8) 0.0195(3) Uani 1 d . .
H7 H 0.22584(8) 1.27698(7) 0.31437(8) 0.023 Uiso 1 calc R .
C8 C 0.19653(7) 0.96575(7) 0.22635(8) 0.0154(2) Uani 1 d . .
C9 C 0.18560(8) 0.98694(8) 0.13768(8) 0.0190(3) Uani 1 d . .
H9A H 0.1304(2) 0.9742(5) 0.10040(11) 0.028 Uiso 1 calc R .
H9B H 0.2238(4) 0.9566(4) 0.1202(2) 0.028 Uiso 1 calc R .
H9C H 0.1954(5) 1.04392(13) 0.13426(14) 0.028 Uiso 1 calc R .
C10 C 0.17677(7) 0.88241(7) 0.24394(7) 0.0153(2) Uani 1 d . .
C11 C 0.14869(8) 0.82349(7) 0.18358(8) 0.0182(3) Uani 1 d . .
H11 H 0.13504(8) 0.83491(7) 0.12541(8) 0.022 Uiso 1 calc R .
C12 C 0.14110(8) 0.74725(8) 0.21071(8) 0.0207(3) Uani 1 d . .
H12 H 0.12241(8) 0.70562(8) 0.17060(8) 0.025 Uiso 1 calc R .
C13 C 0.16041(8) 0.73097(7) 0.29554(8) 0.0188(3) Uani 1 d . .
H13 H 0.15681(8) 0.67844(7) 0.31432(8) 0.023 Uiso 1 calc R .
C14 C 0.18524(7) 0.79372(7) 0.35252(8) 0.0153(2) Uani 1 d . .
C15 C 0.20514(7) 0.78819(7) 0.44613(8) 0.0161(2) Uani 1 d . .
C16 C 0.22040(8) 0.70819(7) 0.48670(8) 0.0206(3) Uani 1 d . .
H16A H 0.2727(3) 0.6883(2) 0.4886(5) 0.031 Uiso 1 calc R .
H16B H 0.1778(3) 0.6714(2) 0.4540(3) 0.031 Uiso 1 calc R .
H16C H 0.2207(6) 0.71228(12) 0.5442(2) 0.031 Uiso 1 calc R .
C17 C 0.22706(8) 0.86803(7) 0.57027(8) 0.0165(2) Uani 1 d . .
C18 C 0.29527(8) 0.83733(8) 0.63309(8) 0.0193(3) Uani 1 d . .
H18 H 0.32797(8) 0.79964(8) 0.61888(8) 0.023 Uiso 1 calc R .
C19 C 0.31595(8) 0.86138(8) 0.71645(8) 0.0201(3) Uani 1 d . .
H19 H 0.36331(8) 0.84117(8) 0.75871(8) 0.024 Uiso 1 calc R .
C20 C 0.26699(8) 0.91521(8) 0.73786(8) 0.0191(3) Uani 1 d . .
C21 C 0.19792(8) 0.94520(7) 0.67556(8) 0.0190(3) Uani 1 d . .
H21 H 0.16390(8) 0.98109(7) 0.69010(8) 0.023 Uiso 1 calc R .
C22 C 0.17900(8) 0.92258(7) 0.59249(8) 0.0178(2) Uani 1 d . .
H22 H 0.13275(8) 0.94439(7) 0.55000(8) 0.021 Uiso 1 calc R .
C23 C 0.35590(9) 0.91861(10) 0.88249(8) 0.0314(3) Uani 1 d . .
H23A H 0.3618(3) 0.9462(5) 0.9351(2) 0.047 Uiso 1 calc R .
H23B H 0.40092(10) 0.9329(6) 0.8651(3) 0.047 Uiso 1 calc R .
H23C H 0.3560(3) 0.86105(13) 0.8913(5) 0.047 Uiso 1 calc R .
C31 C -0.19180(10) 0.92337(10) 0.04956(9) 0.0343(4) Uani 1 d . .
H31A H -0.2348(4) 0.8900(3) 0.0114(2) 0.051 Uiso 1 calc R .
H31B H -0.1502(2) 0.9319(6) 0.0255(3) 0.051 Uiso 1 calc R .
H31C H -0.2143(6) 0.9747(3) 0.05708(13) 0.051 Uiso 1 calc R .
C32 C -0.09405(8) 0.92260(8) 0.18964(8) 0.0211(3) Uani 1 d . .
C33 C -0.05928(8) 0.88161(8) 0.26507(8) 0.0230(3) Uani 1 d . .
H33 H -0.08019(8) 0.83131(8) 0.27219(8) 0.028 Uiso 1 calc R .
C34 C 0.00556(8) 0.91361(8) 0.32983(8) 0.0208(3) Uani 1 d . .
H34 H 0.03020(8) 0.88457(8) 0.38059(8) 0.025 Uiso 1 calc R .
C35 C 0.03477(8) 0.98854(8) 0.32059(8) 0.0176(2) Uani 1 d . .
C36 C -0.00016(8) 1.02951(8) 0.24520(8) 0.0214(3) Uani 1 d . .
H36 H 0.01992(8) 1.08039(8) 0.23862(8) 0.026 Uiso 1 calc R .
C37 C -0.06436(8) 0.99668(8) 0.17913(8) 0.0225(3) Uani 1 d . .
H37 H -0.08763(8) 1.02462(8) 0.12743(8) 0.027 Uiso 1 calc R .
C38 C 0.11008(8) 1.08408(8) 0.42247(8) 0.0193(3) Uani 1 d . .
C39 C 0.04157(9) 1.13978(9) 0.41032(11) 0.0337(4) Uani 1 d . .
H39A H 0.0492(3) 1.1879(3) 0.3816(6) 0.051 Uiso 1 calc R .
H39B H 0.0397(4) 1.1541(5) 0.46533(12) 0.051 Uiso 1 calc R .
H39C H -0.00913(11) 1.1140(2) 0.3761(6) 0.051 Uiso 1 calc R .
C40 C 0.19183(8) 1.10598(7) 0.48442(8) 0.0183(3) Uani 1 d . .
C41 C 0.20953(8) 1.17541(8) 0.53226(9) 0.0238(3) Uani 1 d . .
H41 H 0.16894(8) 1.21389(8) 0.52704(9) 0.029 Uiso 1 calc R .
C42 C 0.28818(9) 1.18674(8) 0.58776(9) 0.0255(3) Uani 1 d . .
H42 H 0.30185(9) 1.23360(8) 0.62107(9) 0.031 Uiso 1 calc R .
C43 C 0.34719(8) 1.12992(8) 0.59497(8) 0.0224(3) Uani 1 d . .
H43 H 0.40083(8) 1.13670(8) 0.63381(8) 0.027 Uiso 1 calc R .
C44 C 0.32537(8) 1.06285(7) 0.54363(8) 0.0170(2) Uani 1 d . .
C45 C 0.38205(8) 0.99784(7) 0.54099(8) 0.0168(2) Uani 1 d . .
C46 C 0.46577(8) 0.99926(9) 0.60474(9) 0.0267(3) Uani 1 d . .
H46A H 0.46599(12) 0.9769(5) 0.6579(2) 0.040 Uiso 1 calc R .
H46B H 0.4853(2) 1.05422(11) 0.6139(5) 0.040 Uiso 1 calc R .
H46C H 0.50110(14) 0.9676(5) 0.5843(3) 0.040 Uiso 1 calc R .
C47 C 0.39705(7) 0.88100(7) 0.46774(8) 0.0164(2) Uani 1 d . .
C48 C 0.44551(8) 0.83082(8) 0.53055(8) 0.0191(3) Uani 1 d . .
H48 H 0.45003(8) 0.83918(8) 0.58725(8) 0.023 Uiso 1 calc R .
C49 C 0.48745(8) 0.76861(8) 0.51180(8) 0.0210(3) Uani 1 d . .
H49 H 0.52015(8) 0.73449(8) 0.55527(8) 0.025 Uiso 1 calc R .
C50 C 0.48119(8) 0.75671(7) 0.42895(8) 0.0198(3) Uani 1 d . .
C51 C 0.43050(8) 0.80501(7) 0.36487(8) 0.0196(3) Uani 1 d . .
H51 H 0.42519(8) 0.79604(7) 0.30804(8) 0.024 Uiso 1 calc R .
C52 C 0.38810(8) 0.86581(7) 0.38412(8) 0.0177(2) Uani 1 d . .
H52 H 0.35252(8) 0.89762(7) 0.34018(8) 0.021 Uiso 1 calc R .
C53 C 0.57714(9) 0.65104(9) 0.46731(10) 0.0301(3) Uani 1 d . .
H53A H 0.6027(5) 0.6130(4) 0.44137(11) 0.045 Uiso 1 calc R .
H53B H 0.54836(14) 0.6222(5) 0.4977(4) 0.045 Uiso 1 calc R .
H53C H 0.6185(4) 0.68498(11) 0.5068(4) 0.045 Uiso 1 calc R .
P1 P -0.01061(2) 0.80994(2) -0.06087(2) 0.01896(7) Uani 1 d . .
F11 F -0.07394(5) 0.73932(5) -0.09820(5) 0.0284(2) Uani 1 d . .
F12 F 0.05380(5) 0.88003(5) -0.02284(5) 0.0288(2) Uani 1 d . .
F13 F 0.02367(5) 0.79688(5) -0.13500(5) 0.0279(2) Uani 1 d . .
F14 F 0.05402(5) 0.74656(4) -0.00376(5) 0.0258(2) Uani 1 d . .
F15 F -0.04411(5) 0.82203(5) 0.01371(5) 0.0309(2) Uani 1 d . .
F16 F -0.07411(5) 0.87261(5) -0.11774(6) 0.0346(2) Uani 1 d . .
P2 P 0.57697(2) 1.42569(2) 0.35236(2) 0.02033(7) Uani 1 d . .
F21 F 0.50115(5) 1.39426(5) 0.27484(5) 0.0304(2) Uani 1 d . .
F22 F 0.65393(5) 1.45792(6) 0.42922(5) 0.0343(2) Uani 1 d . .
F23 F 0.63292(5) 1.41544(5) 0.29705(5) 0.0290(2) Uani 1 d . .
F24 F 0.55646(6) 1.51469(5) 0.31785(6) 0.0354(2) Uani 1 d . .
F25 F 0.52207(5) 1.43652(6) 0.40773(5) 0.0359(2) Uani 1 d . .
F26 F 0.59769(5) 1.33679(5) 0.38582(6) 0.0383(2) Uani 1 d . .

loop_
_atom_type_symbol
_atom_type_description
_atom_type_scat_dispersion_real
_atom_type_scat_dispersion_imag
_atom_type_scat_source
C C 0.0033 0.0016 'International Tables Vol C Tables 4.2.6.8 and 6.1.1.4'
H H 0.0000 0.0000 'International Tables Vol C Tables 4.2.6.8 and 6.1.1.4'
N N 0.0061 0.0033 'International Tables Vol C Tables 4.2.6.8 and 6.1.1.4'
O O 0.0106 0.0060 'International Tables Vol C Tables 4.2.6.8 and 6.1.1.4'
F F 0.0171 0.0103 'International Tables Vol C Tables 4.2.6.8 and 6.1.1.4'
P P 0.1023 0.0942 'International Tables Vol C Tables 4.2.6.8 and 6.1.1.4'
Zn Zn 0.2839 1.4301 'International Tables Vol C Tables 4.2.6.8 and 6.1.1.4'

loop_
_geom_angle_atom_site_label_1
_geom_angle_atom_site_label_2
_geom_angle_atom_site_label_3
_geom_angle
_geom_angle_site_symmetry_1
_geom_angle_site_symmetry_3
_geom_angle_publ_flag
N2 Zn1 N5 178.50(4) . . ?
N2 Zn1 N4 103.25(4) . . ?
N5 Zn1 N4 75.56(4) . . ?
N2 Zn1 N1 75.69(4) . . ?
N5 Zn1 N1 103.30(4) . . ?
N4 Zn1 N1 88.49(4) . . ?
N2 Zn1 N6 105.62(4) . . ?
N5 Zn1 N6 75.61(4) . . ?
N4 Zn1 N6 151.02(4) . . ?
N1 Zn1 N6 101.01(4) . . ?
N2 Zn1 N3 75.24(4) . . ?
N5 Zn1 N3 105.78(4) . . ?
N4 Zn1 N3 99.13(4) . . ?
N1 Zn1 N3 150.92(4) . . ?
N6 Zn1 N3 85.82(4) . . ?
C2 O1 C1 117.64(10) . . ?
C20 O2 C23 117.39(11) . . ?
C32 O3 C31 117.08(11) . . ?
C50 O4 C53 117.06(10) . . ?
C8 N1 C5 121.67(10) . . ?
C8 N1 Zn1 114.99(8) . . ?
C5 N1 Zn1 123.25(8) . . ?
C14 N2 C10 121.92(10) . . ?
C14 N2 Zn1 119.34(8) . . ?
C10 N2 Zn1 118.55(8) . . ?
C15 N3 C17 125.98(11) . . ?
C15 N3 Zn1 114.58(8) . . ?
C17 N3 Zn1 116.63(8) . . ?
C38 N4 C35 123.08(11) . . ?
C38 N4 Zn1 115.24(9) . . ?
C35 N4 Zn1 120.47(8) . . ?
C44 N5 C40 121.90(11) . . ?
C44 N5 Zn1 119.17(9) . . ?
C40 N5 Zn1 118.73(9) . . ?
C45 N6 C47 123.50(11) . . ?
C45 N6 Zn1 115.10(9) . . ?
C47 N6 Zn1 120.98(8) . . ?
O1 C2 C7 124.74(11) . . ?
O1 C2 C3 115.37(11) . . ?
C7 C2 C3 119.89(12) . . ?
C4 C3 C2 120.35(12) . . ?
C3 C4 C5 120.13(12) . . ?
C6 C5 C4 119.45(12) . . ?
C6 C5 N1 120.58(11) . . ?
C4 C5 N1 119.78(11) . . ?
C5 C6 C7 120.80(12) . . ?
C2 C7 C6 119.37(12) . . ?
N1 C8 C9 126.73(11) . . ?
N1 C8 C10 115.16(11) . . ?
C9 C8 C10 118.09(10) . . ?
N2 C10 C11 120.85(11) . . ?
N2 C10 C8 114.44(10) . . ?
C11 C10 C8 124.59(11) . . ?
C10 C11 C12 117.88(12) . . ?
C13 C12 C11 120.88(12) . . ?
C12 C13 C14 118.19(12) . . ?
N2 C14 C13 120.20(11) . . ?
N2 C14 C15 114.06(10) . . ?
C13 C14 C15 125.74(11) . . ?
N3 C15 C16 127.30(12) . . ?
N3 C15 C14 114.04(11) . . ?
C16 C15 C14 118.64(11) . . ?
C18 C17 C22 118.94(11) . . ?
C18 C17 N3 123.93(11) . . ?
C22 C17 N3 116.60(11) . . ?
C19 C18 C17 120.58(12) . . ?
C18 C19 C20 119.86(12) . . ?
O2 C20 C21 115.70(12) . . ?
O2 C20 C19 124.42(12) . . ?
C21 C20 C19 119.88(12) . . ?
C22 C21 C20 119.85(12) . . ?
C21 C22 C17 120.86(12) . . ?
O3 C32 C33 115.51(12) . . ?
O3 C32 C37 124.37(12) . . ?
C33 C32 C37 120.12(12) . . ?
C34 C33 C32 120.38(13) . . ?
C33 C34 C35 119.95(12) . . ?
C36 C35 C34 119.56(12) . . ?
C36 C35 N4 121.56(12) . . ?
C34 C35 N4 118.45(11) . . ?
C35 C36 C37 120.62(12) . . ?
C32 C37 C36 119.33(12) . . ?
N4 C38 C39 126.21(12) . . ?
N4 C38 C40 115.21(11) . . ?
C39 C38 C40 118.57(11) . . ?
N5 C40 C41 120.75(12) . . ?
N5 C40 C38 114.32(11) . . ?
C41 C40 C38 124.92(12) . . ?
C42 C41 C40 118.08(13) . . ?
C41 C42 C43 120.50(12) . . ?
C42 C43 C44 118.15(13) . . ?
N5 C44 C43 120.59(12) . . ?
N5 C44 C45 114.47(11) . . ?
C43 C44 C45 124.93(12) . . ?
N6 C45 C46 126.75(12) . . ?
N6 C45 C44 115.10(11) . . ?
C46 C45 C44 118.14(11) . . ?
C48 C47 C52 118.82(11) . . ?
C48 C47 N6 125.01(11) . . ?
C52 C47 N6 116.13(11) . . ?
C47 C48 C49 121.06(12) . . ?
C48 C49 C50 119.44(12) . . ?
O4 C50 C49 124.75(12) . . ?
O4 C50 C51 115.24(11) . . ?
C49 C50 C51 120.01(12) . . ?
C52 C51 C50 119.97(12) . . ?
C51 C52 C47 120.57(12) . . ?
F16 P1 F15 90.65(5) . . ?
F16 P1 F11 90.49(5) . . ?
F15 P1 F11 89.85(5) . . ?
F16 P1 F13 90.07(5) . . ?
F15 P1 F13 179.27(5) . . ?
F11 P1 F13 90.04(5) . . ?
F16 P1 F12 90.20(5) . . ?
F15 P1 F12 90.25(5) . . ?
F11 P1 F12 179.30(5) . . ?
F13 P1 F12 89.85(5) . . ?
F16 P1 F14 179.58(5) . . ?
F15 P1 F14 89.75(5) . . ?
F11 P1 F14 89.63(5) . . ?
F13 P1 F14 89.53(5) . . ?
F12 P1 F14 89.68(5) . . ?
F26 P2 F21 90.04(5) . . ?
F26 P2 F25 90.43(5) . . ?
F21 P2 F25 90.64(5) . . ?
F26 P2 F24 179.33(5) . . ?
F21 P2 F24 89.71(5) . . ?
F25 P2 F24 90.19(5) . . ?
F26 P2 F22 90.45(5) . . ?
F21 P2 F22 178.99(5) . . ?
F25 P2 F22 90.23(5) . . ?
F24 P2 F22 89.79(5) . . ?
F26 P2 F23 89.82(5) . . ?
F21 P2 F23 89.85(5) . . ?
F25 P2 F23 179.44(5) . . ?
F24 P2 F23 89.56(5) . . ?
F22 P2 F23 89.27(5) . . ?

loop_
_geom_bond_atom_site_label_1
_geom_bond_atom_site_label_2
_geom_bond_distance
_geom_bond_site_symmetry_2
_geom_bond_publ_flag
Zn1 N2 2.0369(10) . ?
Zn1 N5 2.0464(10) . ?
Zn1 N4 2.1893(11) . ?
Zn1 N1 2.1997(11) . ?
Zn1 N6 2.2003(12) . ?
Zn1 N3 2.2051(10) . ?
O1 C2 1.3684(15) . ?
O1 C1 1.431(2) . ?
O2 C20 1.3678(15) . ?
O2 C23 1.435(2) . ?
O3 C32 1.372(2) . ?
O3 C31 1.426(2) . ?
O4 C50 1.368(2) . ?
O4 C53 1.429(2) . ?
N1 C8 1.282(2) . ?
N1 C5 1.438(2) . ?
N2 C14 1.336(2) . ?
N2 C10 1.339(2) . ?
N3 C15 1.283(2) . ?
N3 C17 1.426(2) . ?
N4 C38 1.284(2) . ?
N4 C35 1.430(2) . ?
N5 C44 1.334(2) . ?
N5 C40 1.336(2) . ?
N6 C45 1.290(2) . ?
N6 C47 1.428(2) . ?
C2 C7 1.387(2) . ?
C2 C3 1.398(2) . ?
C3 C4 1.373(2) . ?
C4 C5 1.395(2) . ?
C5 C6 1.386(2) . ?
C6 C7 1.389(2) . ?
C8 C9 1.494(2) . ?
C8 C10 1.502(2) . ?
C10 C11 1.384(2) . ?
C11 C12 1.387(2) . ?
C12 C13 1.385(2) . ?
C13 C14 1.393(2) . ?
C14 C15 1.505(2) . ?
C15 C16 1.492(2) . ?
C17 C18 1.393(2) . ?
C17 C22 1.398(2) . ?
C18 C19 1.391(2) . ?
C19 C20 1.395(2) . ?
C20 C21 1.394(2) . ?
C21 C22 1.383(2) . ?
C32 C33 1.389(2) . ?
C32 C37 1.391(2) . ?
C33 C34 1.383(2) . ?
C34 C35 1.394(2) . ?
C35 C36 1.389(2) . ?
C36 C37 1.393(2) . ?
C38 C39 1.492(2) . ?
C38 C40 1.499(2) . ?
C40 C41 1.393(2) . ?
C41 C42 1.388(2) . ?
C42 C43 1.392(2) . ?
C43 C44 1.394(2) . ?
C44 C45 1.500(2) . ?
C45 C46 1.491(2) . ?
C47 C48 1.389(2) . ?
C47 C52 1.398(2) . ?
C48 C49 1.389(2) . ?
C49 C50 1.389(2) . ?
C50 C51 1.396(2) . ?
C51 C52 1.380(2) . ?
P1 F16 1.5908(9) . ?
P1 F15 1.6015(9) . ?
P1 F11 1.6015(9) . ?
P1 F13 1.6056(9) . ?
P1 F12 1.6075(9) . ?
P1 F14 1.6100(9) . ?
P2 F26 1.5952(9) . ?
P2 F21 1.5958(9) . ?
P2 F25 1.5972(9) . ?
P2 F24 1.6016(9) . ?
P2 F22 1.6056(10) . ?
P2 F23 1.6108(9) . ?
